data_7128755
loop_
_publ_author_name
'Yan, Ru-Jie'
'Liu, Bao-Xin'
'Hu, Yuan'
'Du, Wei'
'Chen, Ying-Chun'

_publ_section_title
;
 Generation of zwitterionic trifluoromethyl <i>N</i>-allylic ylides and
 their use in switchable divergent annulations.
;
_journal_issue 72
_journal_name_full 'Chemical communications (Cambridge, England)'
_journal_page_first 9056
_journal_page_last 9059
_journal_paper_doi 10.1039/d1cc03830c
_journal_volume 57
_journal_year 2021
_chemical_absolute_configuration ad
_chemical_formula_moiety 'C33 H23 F3 N2 O3 S'
_chemical_formula_sum 'C33 H23 F3 N2 O3 S'
_chemical_formula_weight 584.59
_space_group_crystal_system tetragonal
_space_group_IT_number 76
_space_group_name_Hall 'P 4w'
_space_group_name_H-M_alt 'P 41'
_atom_sites_solution_hydrogens geom
_atom_sites_solution_primary direct
_audit_creation_date 2019-05-05
_audit_creation_method
;
Olex2 1.2
(compiled 2016.02.19 svn.r3266 for OlexSys, GUI svn.r5155)
;
_audit_update_record
;
2021-06-07 deposited with the CCDC.	2021-08-09 downloaded from the CCDC.
;
_cell_angle_alpha 90
_cell_angle_beta 90
_cell_angle_gamma 90
_cell_formula_units_Z 4
_cell_length_a 14.8873(3)
_cell_length_b 14.8873(3)
_cell_length_c 13.6624(4)
_cell_measurement_reflns_used 5935
_cell_measurement_temperature 223(100)
_cell_measurement_theta_max 72.5660
_cell_measurement_theta_min 4.2250
_cell_volume 3028.02(12)
_computing_cell_refinement
;
CrysAlisPro, Agilent Technologies,
Version 1.171.37.35 (release 13-08-2014 CrysAlis171 .NET)
(compiled Aug 13 2014,18:06:01)
;
_computing_data_collection
;
CrysAlisPro, Agilent Technologies,
Version 1.171.37.35 (release 13-08-2014 CrysAlis171 .NET)
(compiled Aug 13 2014,18:06:01)
;
_computing_data_reduction
;
CrysAlisPro, Agilent Technologies,
Version 1.171.37.35 (release 13-08-2014 CrysAlis171 .NET)
(compiled Aug 13 2014,18:06:01)
;
_computing_molecular_graphics 'Olex2 (Dolomanov et al., 2009)'
_computing_publication_material 'Olex2 (Dolomanov et al., 2009)'
_computing_structure_refinement 'ShelXL (Sheldrick, 2015)'
_computing_structure_solution 'ShelXT (Sheldrick, 2015)'
_diffrn_ambient_environment N~2~
_diffrn_ambient_temperature 223(100)
_diffrn_detector 'CCD plate'
_diffrn_detector_area_resol_mean 15.9595
_diffrn_detector_type EosS2
_diffrn_measured_fraction_theta_full 0.987
_diffrn_measured_fraction_theta_max 0.973
_diffrn_measurement_details
;
#__ type_ start__ end____ width___ exp.time_
  1 omega  -33.00   55.00   1.0000    1.0000
omega____ theta____ kappa____ phi______ frames
    -       36.0421  -38.0000  -90.0000 88

#__ type_ start__ end____ width___ exp.time_
  2 omega   23.00   89.00   1.0000    1.0000
omega____ theta____ kappa____ phi______ frames
    -       36.0421 -125.0000 -180.0000 66

#__ type_ start__ end____ width___ exp.time_
  3 omega   19.00  103.00   1.0000    1.0000
omega____ theta____ kappa____ phi______ frames
    -       36.0421   57.0000   90.0000 84

#__ type_ start__ end____ width___ exp.time_
  4 omega    1.00   28.00   1.0000    1.0000
omega____ theta____ kappa____ phi______ frames
    -       36.0421   92.0000   14.1736 27

#__ type_ start__ end____ width___ exp.time_
  5 omega  -33.00  105.00   1.0000    1.0000
omega____ theta____ kappa____ phi______ frames
    -       36.0421    0.0000  -60.0000 138

#__ type_ start__ end____ width___ exp.time_
  6 omega   38.00   91.00   1.0000    2.1500
omega____ theta____ kappa____ phi______ frames
    -      108.0000  -30.0000 -180.0000 53

#__ type_ start__ end____ width___ exp.time_
  7 omega  100.00  178.00   1.0000    2.1500
omega____ theta____ kappa____ phi______ frames
    -      108.0000  111.0000  -30.0000 78

#__ type_ start__ end____ width___ exp.time_
  8 omega   38.00   91.00   1.0000    2.1500
omega____ theta____ kappa____ phi______ frames
    -      108.0000  -30.0000   60.0000 53

#__ type_ start__ end____ width___ exp.time_
  9 omega   90.00  175.00   1.0000    2.1500
omega____ theta____ kappa____ phi______ frames
    -      108.0000   61.0000   90.0000 85

#__ type_ start__ end____ width___ exp.time_
 10 omega   38.00   91.00   1.0000    2.1500
omega____ theta____ kappa____ phi______ frames
    -      108.0000  -30.0000  -30.0000 53

#__ type_ start__ end____ width___ exp.time_
 11 omega   81.00  135.00   1.0000    2.1500
omega____ theta____ kappa____ phi______ frames
    -      108.0000   77.0000   60.0000 54
;
_diffrn_measurement_device 'four-circle diffractometer'
_diffrn_measurement_device_type 'New Gemini, Dual, Cu at zero, EosS2'
_diffrn_measurement_method '\w scans'
_diffrn_orient_matrix_UB_11 0.1023653000
_diffrn_orient_matrix_UB_12 -0.0045943000
_diffrn_orient_matrix_UB_13 0.0161178000
_diffrn_orient_matrix_UB_21 0.0070562000
_diffrn_orient_matrix_UB_22 -0.0737107000
_diffrn_orient_matrix_UB_23 -0.0787584000
_diffrn_orient_matrix_UB_31 0.0138876000
_diffrn_orient_matrix_UB_32 0.0724430000
_diffrn_orient_matrix_UB_33 -0.0790055000
_diffrn_radiation_monochromator graphite
_diffrn_radiation_probe x-ray
_diffrn_radiation_type CuK\a
_diffrn_radiation_wavelength 1.54184
_diffrn_reflns_av_R_equivalents 0.0378
_diffrn_reflns_av_unetI/netI 0.0430
_diffrn_reflns_Laue_measured_fraction_full 0.987
_diffrn_reflns_Laue_measured_fraction_max 0.973
_diffrn_reflns_limit_h_max 18
_diffrn_reflns_limit_h_min -18
_diffrn_reflns_limit_k_max 17
_diffrn_reflns_limit_k_min -11
_diffrn_reflns_limit_l_max 16
_diffrn_reflns_limit_l_min -16
_diffrn_reflns_number 10549
_diffrn_reflns_point_group_measured_fraction_full 0.964
_diffrn_reflns_point_group_measured_fraction_max 0.937
_diffrn_reflns_theta_full 67.684
_diffrn_reflns_theta_max 72.498
_diffrn_reflns_theta_min 4.392
_diffrn_source 'Enhance (Cu) X-ray Source'
_exptl_absorpt_coefficient_mu 1.414
_exptl_absorpt_correction_T_max 1.00000
_exptl_absorpt_correction_T_min 0.44506
_exptl_absorpt_correction_type multi-scan
_exptl_absorpt_process_details
;
CrysAlisPro, Agilent Technologies,
Version 1.171.37.35 (release 13-08-2014 CrysAlis171 .NET)
(compiled Aug 13 2014,18:06:01)
Empirical absorption correction using spherical harmonics,
 implemented in SCALE3 ABSPACK scaling algorithm.
;
_exptl_crystal_colour 'clear light colourless'
_exptl_crystal_colour_lustre clear
_exptl_crystal_colour_modifier light
_exptl_crystal_colour_primary colourless
_exptl_crystal_density_diffrn 1.282
_exptl_crystal_description block
_exptl_crystal_F_000 1208
_exptl_crystal_size_max 0.7
_exptl_crystal_size_mid 0.5
_exptl_crystal_size_min 0.4
_refine_diff_density_max 0.506
_refine_diff_density_min -0.888
_refine_diff_density_rms 0.155
_refine_ls_abs_structure_details
;
 Flack x determined using 2343 quotients [(I+)-(I-)]/[(I+)+(I-)]
 (Parsons, Flack and Wagner, Acta Cryst. B69 (2013) 249-259).
;
_refine_ls_abs_structure_Flack -0.020(13)
_refine_ls_extinction_method none
_refine_ls_goodness_of_fit_ref 1.055
_refine_ls_hydrogen_treatment constr
_refine_ls_matrix_type full
_refine_ls_number_parameters 380
_refine_ls_number_reflns 5627
_refine_ls_number_restraints 1
_refine_ls_restrained_S_all 1.055
_refine_ls_R_factor_all 0.0798
_refine_ls_R_factor_gt 0.0789
_refine_ls_shift/su_max 0.001
_refine_ls_shift/su_mean 0.000
_refine_ls_structure_factor_coef Fsqd
_refine_ls_weighting_details 'w=1/[\s^2^(Fo^2^)+(0.1714P)^2^] where P=(Fo^2^+2Fc^2^)/3'
_refine_ls_weighting_scheme calc
_refine_ls_wR_factor_gt 0.1983
_refine_ls_wR_factor_ref 0.2009
_reflns_Friedel_coverage 0.846
_reflns_Friedel_fraction_full 0.939
_reflns_Friedel_fraction_max 0.899
_reflns_number_gt 5469
_reflns_number_total 5627
_reflns_threshold_expression 'I > 2\s(I)'
_cod_data_source_file d1cc03830c2.cif
_cod_data_source_block 7a
_cod_depositor_comments 'Adding full bibliography for 7128755--7128757.cif.'
_cod_original_cell_volume 3028.01(17)
_cod_database_code 7128755
_shelx_space_group_comment
;
The symmetry employed for this shelxl refinement is uniquely defined
by the following loop, which should always be used as a source of
symmetry information in preference to the above space-group names.
They are only intended as comments.
;
_reflns_odcompleteness_completeness 98.55
_reflns_odcompleteness_iscentric 1
_reflns_odcompleteness_theta 66.97
_olex2_refinement_description
;
1. Fixed Uiso
 At 1.2 times of:
  All C(H) groups
 At 1.5 times of:
  All C(H,H,H) groups
2.a Ternary CH refined with riding coordinates:
 C00A(H00A)
2.b Aromatic/amide H refined with riding coordinates:
 C009(H009), C00F(H00F), C00N(H00N), C00O(H00O), C00P(H00P), C00R(H00R),
 C00S(H00S), C00T(H00T), C00U(H00U), C00V(H00V), C00W(H00W), C00X(H00X),
 C00Y(H00Y), C00Z(H00Z), C010(H010), C011(H011), C012(H012), C013(H013),
 C015(H015)
2.c Idealised Me refined as rotating group:
 C016(H01A,H01B,H01C)
;
_shelx_shelxl_version_number 2014/7
_olex2_date_sample_data_collection 2019-04-24
_olex2_submission_special_instructions 'No special instructions were received'

loop_
_space_group_symop_operation_xyz
'x, y, z'
'-x, -y, z+1/2'
'-y, x, z+1/4'
'y, -x, z+3/4'

loop_
_atom_site_label
_atom_site_type_symbol
_atom_site_fract_x
_atom_site_fract_y
_atom_site_fract_z
_atom_site_U_iso_or_equiv
_atom_site_adp_type
_atom_site_occupancy
_atom_site_site_symmetry_order
_atom_site_calc_flag
_atom_site_refinement_flags_posn
_atom_site_refinement_flags_adp
_atom_site_refinement_flags_occupancy
_atom_site_disorder_assembly
_atom_site_disorder_group
S001 S 0.23484(7) 0.33525(6) 0.35749(7) 0.0238(3) Uani 1 1 d . . . . .
F002 F 0.0267(2) 0.7505(2) 0.5759(2) 0.0375(7) Uani 1 1 d . . . . .
F003 F 0.0968(2) 0.78318(19) 0.4436(3) 0.0388(7) Uani 1 1 d . . . . .
F004 F -0.0476(2) 0.7701(2) 0.4429(3) 0.0392(7) Uani 1 1 d . . . . .
O005 O 0.2600(2) 0.6661(2) 0.3908(3) 0.0290(7) Uani 1 1 d . . . . .
O006 O 0.3017(2) 0.3125(2) 0.4287(3) 0.0347(8) Uani 1 1 d . . . . .
O007 O 0.2579(2) 0.3228(2) 0.2572(3) 0.0330(8) Uani 1 1 d . . . . .
N008 N 0.1949(3) 0.4375(3) 0.3733(3) 0.0279(8) Uani 1 1 d . . . . .
C009 C 0.1260(3) 0.6134(3) 0.3089(3) 0.0281(9) Uani 1 1 d . . . . .
H009 H 0.1410 0.6113 0.2429 0.034 Uiso 1 1 calc R . . . .
C00A C 0.1320(3) 0.5953(3) 0.4834(3) 0.0210(8) Uani 1 1 d . . . . .
H00A H 0.1193 0.5313 0.4929 0.025 Uiso 1 1 calc R . . . .
C00B C 0.1728(3) 0.6241(3) 0.5808(3) 0.0255(9) Uani 1 1 d . . . . .
C00C C -0.0390(3) 0.5769(3) 0.4926(3) 0.0240(8) Uani 1 1 d . . . . .
C00D C 0.3410(3) 0.6248(3) 0.3814(3) 0.0275(9) Uani 1 1 d . . . . .
N00E N -0.0960(4) 0.6536(4) 0.2342(4) 0.0535(14) Uani 1 1 d . . . . .
C00F C -0.1055(3) 0.6057(3) 0.5560(3) 0.0288(9) Uani 1 1 d . . . . .
H00F H -0.1050 0.6646 0.5787 0.035 Uiso 1 1 calc R . . . .
C00G C 0.3365(3) 0.5315(3) 0.3707(3) 0.0259(9) Uani 1 1 d . . . . .
C00H C 0.0380(3) 0.6360(3) 0.4539(3) 0.0232(8) Uani 1 1 d . . . . .
C00I C 0.2429(3) 0.5085(3) 0.3764(3) 0.0243(8) Uani 1 1 d . . . . .
C00J C -0.0333(4) 0.6439(4) 0.2809(4) 0.0357(11) Uani 1 1 d . . . . .
C00K C 0.0275(3) 0.7350(3) 0.4823(4) 0.0320(10) Uani 1 1 d . . . . .
C00L C 0.0439(3) 0.6312(3) 0.3420(3) 0.0274(9) Uani 1 1 d . . . . .
C00M C 0.1357(3) 0.2750(3) 0.3836(4) 0.0297(9) Uani 1 1 d . . . . .
C00N C 0.2252(3) 0.7008(3) 0.5945(4) 0.0306(9) Uani 1 1 d . . . . .
H00N H 0.2361 0.7390 0.5419 0.037 Uiso 1 1 calc R . . . .
C00O C 0.0630(3) 0.2856(3) 0.3214(4) 0.0344(10) Uani 1 1 d . . . . .
H00O H 0.0659 0.3244 0.2681 0.041 Uiso 1 1 calc R . . . .
C00P C 0.4982(3) 0.6209(4) 0.3720(4) 0.0368(11) Uani 1 1 d . . . . .
H00P H 0.5535 0.6498 0.3729 0.044 Uiso 1 1 calc R . . . .
C00Q C 0.1923(3) 0.5970(3) 0.3906(3) 0.0236(8) Uani 1 1 d . . . . .
C00R C 0.2611(4) 0.7209(4) 0.6852(5) 0.0428(13) Uani 1 1 d . . . . .
H00R H 0.2968 0.7717 0.6932 0.051 Uiso 1 1 calc R . . . .
C00S C 0.1550(3) 0.5697(3) 0.6608(4) 0.0314(10) Uani 1 1 d . . . . .
H00S H 0.1188 0.5193 0.6533 0.038 Uiso 1 1 calc R . . . .
C00T C -0.0410(3) 0.4877(3) 0.4606(4) 0.0290(9) Uani 1 1 d . . . . .
H00T H 0.0027 0.4675 0.4173 0.035 Uiso 1 1 calc R . . . .
C00U C 0.4956(3) 0.5274(4) 0.3594(4) 0.0358(10) Uani 1 1 d . . . . .
H00U H 0.5490 0.4958 0.3516 0.043 Uiso 1 1 calc R . . . .
C00V C -0.1728(4) 0.5477(4) 0.5859(4) 0.0373(11) Uani 1 1 d . . . . .
H00V H -0.2176 0.5683 0.6277 0.045 Uiso 1 1 calc R . . . .
C00W C -0.1071(4) 0.4292(4) 0.4922(4) 0.0348(10) Uani 1 1 d . . . . .
H00W H -0.1065 0.3695 0.4720 0.042 Uiso 1 1 calc R . . . .
C00X C 0.1906(4) 0.5897(4) 0.7513(4) 0.0418(12) Uani 1 1 d . . . . .
H00X H 0.1789 0.5522 0.8042 0.050 Uiso 1 1 calc R . . . .
C00Y C 0.4157(3) 0.4820(3) 0.3582(4) 0.0300(9) Uani 1 1 d . . . . .
H00Y H 0.4140 0.4200 0.3495 0.036 Uiso 1 1 calc R . . . .
C00Z C 0.4216(4) 0.6707(4) 0.3832(4) 0.0350(11) Uani 1 1 d . . . . .
H00Z H 0.4238 0.7327 0.3916 0.042 Uiso 1 1 calc R . . . .
C010 C -0.1743(3) 0.4599(4) 0.5544(4) 0.0340(10) Uani 1 1 d . . . . .
H010 H -0.2199 0.4215 0.5745 0.041 Uiso 1 1 calc R . . . .
C011 C 0.1323(5) 0.2203(5) 0.4625(5) 0.0519(15) Uani 1 1 d . . . . .
H011 H 0.1818 0.2142 0.5035 0.062 Uiso 1 1 calc R . . . .
C012 C 0.2439(4) 0.6652(5) 0.7642(4) 0.0457(14) Uani 1 1 d . . . . .
H012 H 0.2678 0.6783 0.8254 0.055 Uiso 1 1 calc R . . . .
C013 C -0.0137(4) 0.2370(4) 0.3407(5) 0.0449(14) Uani 1 1 d . . . . .
H013 H -0.0628 0.2426 0.2989 0.054 Uiso 1 1 calc R . . . .
C014 C -0.0197(5) 0.1810(5) 0.4191(7) 0.0621(19) Uani 1 1 d . . . . .
C015 C 0.0536(7) 0.1733(7) 0.4812(7) 0.079(3) Uani 1 1 d . . . . .
H015 H 0.0500 0.1363 0.5359 0.095 Uiso 1 1 calc R . . . .
C016 C -0.1066(8) 0.1306(9) 0.4360(12) 0.108(5) Uani 1 1 d . . . . .
H01A H -0.1083 0.1088 0.5022 0.162 Uiso 1 1 calc GR . . . .
H01B H -0.1102 0.0807 0.3916 0.162 Uiso 1 1 calc GR . . . .
H01C H -0.1566 0.1701 0.4251 0.162 Uiso 1 1 calc GR . . . .

loop_
_atom_site_aniso_label
_atom_site_aniso_U_11
_atom_site_aniso_U_22
_atom_site_aniso_U_33
_atom_site_aniso_U_23
_atom_site_aniso_U_13
_atom_site_aniso_U_12
S001 0.0231(5) 0.0208(5) 0.0276(5) -0.0025(4) 0.0016(4) 0.0006(3)
F002 0.0376(15) 0.0309(15) 0.0440(17) -0.0159(12) -0.0062(12) 0.0083(11)
F003 0.0376(16) 0.0227(14) 0.0563(19) -0.0008(12) 0.0006(13) -0.0023(11)
F004 0.0364(16) 0.0297(14) 0.0515(19) -0.0030(12) -0.0090(13) 0.0115(11)
O005 0.0266(16) 0.0242(16) 0.0360(17) -0.0013(12) 0.0050(12) -0.0064(13)
O006 0.0324(18) 0.0346(18) 0.0372(18) -0.0017(14) -0.0024(14) 0.0018(14)
O007 0.0371(18) 0.0268(16) 0.0352(19) -0.0036(13) 0.0048(14) 0.0051(14)
N008 0.0223(17) 0.0255(18) 0.036(2) -0.0043(14) 0.0058(14) -0.0008(14)
C009 0.035(2) 0.028(2) 0.0215(19) -0.0008(17) -0.0015(17) -0.0008(17)
C00A 0.0216(19) 0.0187(19) 0.023(2) 0.0001(14) 0.0015(15) 0.0006(14)
C00B 0.0229(19) 0.024(2) 0.029(2) -0.0058(16) -0.0021(16) 0.0061(16)
C00C 0.022(2) 0.028(2) 0.0221(19) 0.0004(15) -0.0033(15) 0.0004(16)
C00D 0.030(2) 0.028(2) 0.025(2) 0.0035(15) 0.0023(16) -0.0043(17)
N00E 0.049(3) 0.062(3) 0.050(3) -0.001(3) -0.025(2) 0.005(2)
C00F 0.033(2) 0.032(2) 0.0215(19) -0.0010(16) -0.0003(16) 0.0061(18)
C00G 0.026(2) 0.029(2) 0.023(2) -0.0010(15) 0.0035(15) -0.0017(16)
C00H 0.023(2) 0.021(2) 0.0253(19) -0.0028(15) -0.0011(15) 0.0008(15)
C00I 0.026(2) 0.025(2) 0.0214(18) -0.0032(15) 0.0009(14) 0.0007(16)
C00J 0.039(3) 0.033(2) 0.035(3) 0.0004(19) -0.005(2) 0.0014(19)
C00K 0.029(2) 0.026(2) 0.041(3) -0.0027(18) 0.0003(19) 0.0059(17)
C00L 0.032(2) 0.0214(19) 0.029(2) 0.0005(15) -0.0022(18) 0.0012(16)
C00M 0.031(2) 0.023(2) 0.036(2) -0.0065(17) 0.0066(18) -0.0005(16)
C00N 0.030(2) 0.023(2) 0.038(3) -0.0049(18) -0.0036(18) 0.0038(17)
C00O 0.032(2) 0.029(2) 0.041(3) -0.007(2) 0.0037(19) -0.0009(18)
C00P 0.029(2) 0.047(3) 0.034(3) 0.008(2) -0.0004(18) -0.012(2)
C00Q 0.024(2) 0.0195(19) 0.027(2) -0.0006(15) 0.0041(16) -0.0015(15)
C00R 0.038(3) 0.042(3) 0.048(3) -0.023(2) -0.009(2) 0.003(2)
C00S 0.026(2) 0.035(2) 0.033(2) -0.0018(19) 0.0061(17) 0.0032(18)
C00T 0.028(2) 0.029(2) 0.030(2) -0.0063(17) 0.0033(17) -0.0001(17)
C00U 0.023(2) 0.049(3) 0.036(2) 0.003(2) 0.0056(18) 0.001(2)
C00V 0.031(2) 0.049(3) 0.032(3) 0.005(2) 0.0048(18) 0.007(2)
C00W 0.038(3) 0.032(2) 0.034(2) -0.0041(19) 0.000(2) -0.0046(19)
C00X 0.042(3) 0.059(3) 0.024(2) 0.003(2) 0.0026(19) 0.010(2)
C00Y 0.030(2) 0.032(2) 0.028(2) 0.0001(18) 0.0047(17) 0.0031(17)
C00Z 0.034(2) 0.039(3) 0.033(2) 0.0026(19) 0.0028(19) -0.012(2)
C010 0.028(2) 0.043(3) 0.030(2) 0.009(2) -0.0007(18) -0.0074(19)
C011 0.045(3) 0.060(4) 0.050(4) 0.017(3) -0.002(3) -0.011(3)
C012 0.044(3) 0.061(4) 0.032(3) -0.018(2) -0.013(2) 0.016(3)
C013 0.024(2) 0.043(3) 0.068(4) -0.023(3) 0.002(2) -0.003(2)
C014 0.045(3) 0.054(4) 0.087(5) -0.010(4) 0.027(4) -0.017(3)
C015 0.076(6) 0.082(6) 0.080(6) 0.041(5) 0.015(4) -0.029(4)
C016 0.072(6) 0.097(8) 0.156(12) -0.013(7) 0.039(7) -0.053(6)

loop_
_atom_type_symbol
_atom_type_description
_atom_type_scat_dispersion_real
_atom_type_scat_dispersion_imag
_atom_type_scat_source
C C 0.0181 0.0091 'International Tables Vol C Tables 4.2.6.8 and 6.1.1.4'
H H 0.0000 0.0000 'International Tables Vol C Tables 4.2.6.8 and 6.1.1.4'
F F 0.0727 0.0534 'International Tables Vol C Tables 4.2.6.8 and 6.1.1.4'
N N 0.0311 0.0180 'International Tables Vol C Tables 4.2.6.8 and 6.1.1.4'
O O 0.0492 0.0322 'International Tables Vol C Tables 4.2.6.8 and 6.1.1.4'
S S 0.3331 0.5567 'International Tables Vol C Tables 4.2.6.8 and 6.1.1.4'

loop_
_geom_angle_atom_site_label_1
_geom_angle_atom_site_label_2
_geom_angle_atom_site_label_3
_geom_angle
_geom_angle_site_symmetry_1
_geom_angle_site_symmetry_3
_geom_angle_publ_flag
O006 S001 N008 112.3(2) . . ?
O006 S001 C00M 108.9(2) . . ?
O007 S001 O006 117.1(2) . . ?
O007 S001 N008 109.4(2) . . ?
O007 S001 C00M 109.3(2) . . ?
N008 S001 C00M 98.1(2) . . ?
C00D O005 C00Q 107.3(3) . . ?
C00I N008 S001 124.5(3) . . ?
C00L C009 H009 123.8 . . ?
C00L C009 C00Q 112.4(4) . . ?
C00Q C009 H009 123.8 . . ?
C00B C00A H00A 103.6 . . ?
C00B C00A C00H 117.9(3) . . ?
C00B C00A C00Q 118.5(4) . . ?
C00H C00A H00A 103.6 . . ?
C00Q C00A H00A 103.6 . . ?
C00Q C00A C00H 107.3(3) . . ?
C00N C00B C00A 124.8(4) . . ?
C00S C00B C00A 116.6(4) . . ?
C00S C00B C00N 118.6(4) . . ?
C00F C00C C00H 124.8(4) . . ?
C00F C00C C00T 118.4(4) . . ?
C00T C00C C00H 116.8(4) . . ?
O005 C00D C00G 114.6(4) . . ?
O005 C00D C00Z 123.0(5) . . ?
C00Z C00D C00G 122.4(5) . . ?
C00C C00F H00F 119.7 . . ?
C00C C00F C00V 120.6(4) . . ?
C00V C00F H00F 119.7 . . ?
C00D C00G C00I 106.2(4) . . ?
C00D C00G C00Y 119.7(4) . . ?
C00Y C00G C00I 134.2(4) . . ?
C00C C00H C00A 110.7(3) . . ?
C00K C00H C00A 113.3(4) . . ?
C00K C00H C00C 112.8(4) . . ?
C00K C00H C00L 107.6(4) . . ?
C00L C00H C00A 100.7(3) . . ?
C00L C00H C00C 111.0(4) . . ?
N008 C00I C00G 137.6(4) . . ?
N008 C00I C00Q 116.2(4) . . ?
C00G C00I C00Q 106.2(4) . . ?
N00E C00J C00L 178.4(7) . . ?
F002 C00K F003 107.1(4) . . ?
F002 C00K F004 108.5(4) . . ?
F002 C00K C00H 114.9(4) . . ?
F003 C00K C00H 109.3(4) . . ?
F004 C00K F003 105.7(4) . . ?
F004 C00K C00H 110.9(4) . . ?
C009 C00L C00H 113.6(4) . . ?
C009 C00L C00J 124.4(5) . . ?
C00J C00L C00H 121.9(4) . . ?
C00O C00M S001 118.2(4) . . ?
C011 C00M S001 119.9(4) . . ?
C011 C00M C00O 121.9(5) . . ?
C00B C00N H00N 119.5 . . ?
C00R C00N C00B 120.9(5) . . ?
C00R C00N H00N 119.5 . . ?
C00M C00O H00O 121.0 . . ?
C013 C00O C00M 118.1(5) . . ?
C013 C00O H00O 121.0 . . ?
C00U C00P H00P 119.0 . . ?
C00Z C00P H00P 119.0 . . ?
C00Z C00P C00U 121.9(5) . . ?
O005 C00Q C009 110.1(3) . . ?
O005 C00Q C00A 114.5(3) . . ?
O005 C00Q C00I 105.7(3) . . ?
C009 C00Q C00A 103.2(3) . . ?
C009 C00Q C00I 111.6(4) . . ?
C00I C00Q C00A 111.9(3) . . ?
C00N C00R H00R 120.1 . . ?
C00N C00R C012 119.8(5) . . ?
C012 C00R H00R 120.1 . . ?
C00B C00S H00S 119.7 . . ?
C00X C00S C00B 120.5(5) . . ?
C00X C00S H00S 119.7 . . ?
C00C C00T H00T 119.5 . . ?
C00W C00T C00C 121.0(4) . . ?
C00W C00T H00T 119.5 . . ?
C00P C00U H00U 119.5 . . ?
C00Y C00U C00P 121.0(5) . . ?
C00Y C00U H00U 119.5 . . ?
C00F C00V H00V 119.6 . . ?
C010 C00V C00F 120.7(5) . . ?
C010 C00V H00V 119.6 . . ?
C00T C00W H00W 120.2 . . ?
C00T C00W C010 119.7(5) . . ?
C010 C00W H00W 120.2 . . ?
C00S C00X H00X 119.7 . . ?
C00S C00X C012 120.6(5) . . ?
C012 C00X H00X 119.7 . . ?
C00G C00Y H00Y 121.0 . . ?
C00U C00Y C00G 118.1(4) . . ?
C00U C00Y H00Y 121.0 . . ?
C00D C00Z H00Z 121.5 . . ?
C00P C00Z C00D 116.9(5) . . ?
C00P C00Z H00Z 121.5 . . ?
C00V C010 C00W 119.5(5) . . ?
C00V C010 H010 120.2 . . ?
C00W C010 H010 120.2 . . ?
C00M C011 H011 120.6 . . ?
C00M C011 C015 118.8(7) . . ?
C015 C011 H011 120.6 . . ?
C00R C012 C00X 119.5(5) . . ?
C00R C012 H012 120.2 . . ?
C00X C012 H012 120.2 . . ?
C00O C013 H013 119.1 . . ?
C014 C013 C00O 121.8(6) . . ?
C014 C013 H013 119.1 . . ?
C013 C014 C015 118.7(6) . . ?
C013 C014 C016 118.7(9) . . ?
C015 C014 C016 122.6(9) . . ?
C011 C015 H015 119.7 . . ?
C014 C015 C011 120.7(7) . . ?
C014 C015 H015 119.7 . . ?
C014 C016 H01A 109.5 . . ?
C014 C016 H01B 109.5 . . ?
C014 C016 H01C 109.5 . . ?
H01A C016 H01B 109.5 . . ?
H01A C016 H01C 109.5 . . ?
H01B C016 H01C 109.5 . . ?

loop_
_geom_bond_atom_site_label_1
_geom_bond_atom_site_label_2
_geom_bond_distance
_geom_bond_site_symmetry_2
_geom_bond_publ_flag
S001 O006 1.432(4) . ?
S001 O007 1.424(4) . ?
S001 N008 1.649(4) . ?
S001 C00M 1.764(5) . ?
F002 C00K 1.300(6) . ?
F003 C00K 1.363(6) . ?
F004 C00K 1.347(6) . ?
O005 C00D 1.360(6) . ?
O005 C00Q 1.440(5) . ?
N008 C00I 1.276(6) . ?
C009 H009 0.9300 . ?
C009 C00L 1.330(7) . ?
C009 C00Q 1.509(6) . ?
C00A H00A 0.9800 . ?
C00A C00B 1.525(6) . ?
C00A C00H 1.578(6) . ?
C00A C00Q 1.553(6) . ?
C00B C00N 1.396(6) . ?
C00B C00S 1.385(7) . ?
C00C C00F 1.383(6) . ?
C00C C00H 1.539(6) . ?
C00C C00T 1.398(6) . ?
C00D C00G 1.397(6) . ?
C00D C00Z 1.382(7) . ?
N00E C00J 1.140(8) . ?
C00F H00F 0.9300 . ?
C00F C00V 1.385(8) . ?
C00G C00I 1.437(6) . ?
C00G C00Y 1.401(6) . ?
C00H C00K 1.532(6) . ?
C00H C00L 1.533(6) . ?
C00I C00Q 1.530(6) . ?
C00J C00L 1.433(7) . ?
C00M C00O 1.385(7) . ?
C00M C011 1.352(8) . ?
C00N H00N 0.9300 . ?
C00N C00R 1.382(7) . ?
C00O H00O 0.9300 . ?
C00O C013 1.377(8) . ?
C00P H00P 0.9300 . ?
C00P C00U 1.404(8) . ?
C00P C00Z 1.368(8) . ?
C00R H00R 0.9300 . ?
C00R C012 1.385(10) . ?
C00S H00S 0.9300 . ?
C00S C00X 1.378(8) . ?
C00T H00T 0.9300 . ?
C00T C00W 1.383(7) . ?
C00U H00U 0.9300 . ?
C00U C00Y 1.368(7) . ?
C00V H00V 0.9300 . ?
C00V C010 1.376(8) . ?
C00W H00W 0.9300 . ?
C00W C010 1.390(7) . ?
C00X H00X 0.9300 . ?
C00X C012 1.386(10) . ?
C00Y H00Y 0.9300 . ?
C00Z H00Z 0.9300 . ?
C010 H010 0.9300 . ?
C011 H011 0.9300 . ?
C011 C015 1.389(10) . ?
C012 H012 0.9300 . ?
C013 H013 0.9300 . ?
C013 C014 1.361(12) . ?
C014 C015 1.388(14) . ?
C014 C016 1.513(9) . ?
C015 H015 0.9300 . ?
C016 H01A 0.9600 . ?
C016 H01B 0.9600 . ?
C016 H01C 0.9600 . ?
